data_4302266
loop_
_publ_author_name
'Lee, Pei-Ying'
'Liang, Lan-Chang'

_publ_section_title
;
 Synthesis and Structural Characterization of Five-Coordinate Aluminum
 Complexes Containing Diarylamido Diphosphine Ligands
;
_journal_coden_ASTM INOCAJ
_journal_issue 12
_journal_name_full 'Inorganic chemistry'
_journal_page_first 5480
_journal_page_last 5487
_journal_paper_doi 10.1021/ic802030d
_journal_volume 48
_journal_year 2009
_chemical_formula_moiety 'C28 H46 Al N P2'
_chemical_formula_sum 'C28 H46 Al N P2'
_chemical_formula_weight 485.58
_space_group_IT_number 2
_symmetry_cell_setting triclinic
_symmetry_space_group_name_Hall '-P 1'
_symmetry_space_group_name_H-M 'P -1'
_atom_sites_solution_hydrogens geom
_atom_sites_solution_primary direct
_atom_sites_solution_secondary difmap
_audit_creation_method SHELXL-97
_cell_angle_alpha 62.1130(10)
_cell_angle_beta 86.9810(10)
_cell_angle_gamma 87.6650(10)
_cell_formula_units_Z 4
_cell_length_a 9.19800(10)
_cell_length_b 18.7320(2)
_cell_length_c 19.0670(3)
_cell_measurement_reflns_used 47826
_cell_measurement_temperature 200(2)
_cell_measurement_theta_max 25.028
_cell_measurement_theta_min 2.037
_cell_volume 2899.17(7)
_computing_cell_refinement 'HKL Scalepack (Otwinowski & Minor 1997)'
_computing_data_collection 'Collect (Nonius BV, 1997-2000)'
_computing_data_reduction 'HKL Denzo and Scalepack'
_computing_molecular_graphics 'Ortep-3 for Windows (Farrugia, 1997)'
_computing_publication_material 'WinGX publication routines (Farrugia, 1999)'
_computing_structure_refinement 'SHELXL-97 (Sheldrick, 1997)'
_computing_structure_solution 'SHELXS-97 (Sheldrick, 1997)'
_diffrn_ambient_temperature 200(2)
_diffrn_detector_area_resol_mean 9
_diffrn_measured_fraction_theta_full 0.994
_diffrn_measured_fraction_theta_max 0.994
_diffrn_measurement_device_type KappaCCD
_diffrn_measurement_method 'CCD rotation images, thick slices'
_diffrn_radiation_monochromator graphite
_diffrn_radiation_source 'fine-focus sealed tube'
_diffrn_radiation_type MoK\a
_diffrn_radiation_wavelength 0.71073
_diffrn_reflns_av_R_equivalents 0.0933
_diffrn_reflns_av_sigmaI/netI 0.0583
_diffrn_reflns_limit_h_max 10
_diffrn_reflns_limit_h_min -10
_diffrn_reflns_limit_k_max 22
_diffrn_reflns_limit_k_min -22
_diffrn_reflns_limit_l_max 22
_diffrn_reflns_limit_l_min -22
_diffrn_reflns_number 40129
_diffrn_reflns_theta_full 25.07
_diffrn_reflns_theta_max 25.07
_diffrn_reflns_theta_min 2.09
_exptl_absorpt_coefficient_mu 0.196
_exptl_absorpt_correction_T_max 1.202
_exptl_absorpt_correction_T_min 0.8259
_exptl_absorpt_correction_type multi-scan
_exptl_absorpt_process_details
;
 ?
;
_exptl_crystal_colour colorless
_exptl_crystal_density_diffrn 1.112
_exptl_crystal_density_method 'not measured'
_exptl_crystal_description prism
_exptl_crystal_F_000 1056
_exptl_crystal_size_max 0.6
_exptl_crystal_size_mid 0.34
_exptl_crystal_size_min 0.24
_refine_diff_density_max 0.292
_refine_diff_density_min -0.412
_refine_diff_density_rms 0.087
_refine_ls_extinction_method none
_refine_ls_goodness_of_fit_ref 1.057
_refine_ls_hydrogen_treatment fixed
_refine_ls_matrix_type full
_refine_ls_number_parameters 577
_refine_ls_number_reflns 10229
_refine_ls_number_restraints 0
_refine_ls_restrained_S_all 1.057
_refine_ls_R_factor_all 0.0672
_refine_ls_R_factor_gt 0.0487
_refine_ls_shift/su_max 0.001
_refine_ls_shift/su_mean 0.000
_refine_ls_structure_factor_coef Fsqd
_refine_ls_weighting_details 'calc w=1/[\s^2^(Fo^2^)+(0.0478P)^2^+1.5680P] where P=(Fo^2^+2Fc^2^)/3'
_refine_ls_weighting_scheme calc
_refine_ls_wR_factor_gt 0.1167
_refine_ls_wR_factor_ref 0.1272
_reflns_number_gt 8060
_reflns_number_total 10229
_reflns_threshold_expression >2sigma(I)
_cod_duplicate_entry 4338632
_cod_data_source_file ic802030d_si_001_4.cif
_cod_data_source_block 3842_3b
_cod_original_cell_volume 2899.17(6)
_cod_database_code 4302266

loop_
_symmetry_equiv_pos_as_xyz
'x, y, z'
'-x, -y, -z'

loop_
_atom_site_label
_atom_site_type_symbol
_atom_site_fract_x
_atom_site_fract_y
_atom_site_fract_z
_atom_site_U_iso_or_equiv
_atom_site_adp_type
_atom_site_occupancy
_atom_site_symmetry_multiplicity
_atom_site_calc_flag
_atom_site_refinement_flags
_atom_site_disorder_assembly
_atom_site_disorder_group
P1 P 0.82846(7) 0.40150(4) 0.68179(4) 0.03362(16) Uani 1 1 d . . .
P2 P 0.83843(7) 0.08804(4) 0.82215(4) 0.03287(16) Uani 1 1 d . . .
P3 P 0.66882(7) 0.17725(4) 0.40604(3) 0.03235(15) Uani 1 1 d . . .
P4 P 0.69282(7) 0.32659(4) 0.10081(4) 0.03493(16) Uani 1 1 d . . .
Al1 Al 0.89439(7) 0.24493(4) 0.75188(4) 0.03240(17) Uani 1 1 d . . .
Al2 Al 0.62217(8) 0.25094(4) 0.25304(4) 0.03173(17) Uani 1 1 d . . .
N1 N 0.6846(2) 0.24498(10) 0.75374(11) 0.0309(4) Uani 1 1 d . . .
N2 N 0.8330(2) 0.25127(11) 0.25335(10) 0.0312(4) Uani 1 1 d . . .
C1 C 0.7809(3) 0.45250(15) 0.57534(15) 0.0415(6) Uani 1 1 d . . .
H1 H 0.8724 0.4682 0.5461 0.050 Uiso 1 1 d R . .
C2 C 0.7136(3) 0.39182(17) 0.55490(17) 0.0546(8) Uani 1 1 d . . .
H2A H 0.6908 0.4186 0.4997 0.066 Uiso 1 1 d R . .
H2B H 0.6260 0.3716 0.5868 0.066 Uiso 1 1 d R . .
H2C H 0.7803 0.3476 0.5647 0.066 Uiso 1 1 d R . .
C3 C 0.6832(3) 0.52735(16) 0.55021(17) 0.0586(8) Uani 1 1 d . . .
H3A H 0.6644 0.5504 0.4947 0.070 Uiso 1 1 d R . .
H3B H 0.7297 0.5665 0.5602 0.070 Uiso 1 1 d R . .
H3C H 0.5930 0.5119 0.5807 0.070 Uiso 1 1 d R . .
C4 C 0.9102(3) 0.48289(15) 0.69531(16) 0.0444(6) Uani 1 1 d . . .
H4 H 0.8449 0.5287 0.6732 0.053 Uiso 1 1 d R . .
C5 C 1.0567(3) 0.50664(19) 0.6493(2) 0.0643(9) Uani 1 1 d . . .
H5A H 1.0984 0.5489 0.6563 0.077 Uiso 1 1 d R . .
H5B H 1.0424 0.5251 0.5939 0.077 Uiso 1 1 d R . .
H5C H 1.1212 0.4603 0.6690 0.077 Uiso 1 1 d R . .
C6 C 0.9275(4) 0.45948(18) 0.78280(18) 0.0579(8) Uani 1 1 d . . .
H6A H 0.9690 0.5036 0.7868 0.069 Uiso 1 1 d R . .
H6B H 0.9917 0.4132 0.8051 0.069 Uiso 1 1 d R . .
H6C H 0.8351 0.4465 0.8112 0.069 Uiso 1 1 d R . .
C7 C 0.6529(3) 0.38291(14) 0.73433(14) 0.0347(5) Uani 1 1 d . . .
C8 C 0.5697(3) 0.44103(15) 0.74590(16) 0.0459(7) Uani 1 1 d . . .
H8 H 0.6046 0.4950 0.7253 0.055 Uiso 1 1 d R . .
C9 C 0.4361(3) 0.42270(16) 0.78572(17) 0.0496(7) Uani 1 1 d . . .
H9 H 0.3781 0.4628 0.7929 0.060 Uiso 1 1 d R . .
C10 C 0.3854(3) 0.34470(16) 0.81657(16) 0.0436(6) Uani 1 1 d . . .
H10 H 0.2928 0.3318 0.8450 0.052 Uiso 1 1 d R . .
C11 C 0.4659(3) 0.28651(15) 0.80689(14) 0.0368(6) Uani 1 1 d . . .
H11 H 0.4291 0.2327 0.8298 0.044 Uiso 1 1 d R . .
C12 C 0.6003(2) 0.30382(13) 0.76469(13) 0.0318(5) Uani 1 1 d . . .
C13 C 0.6098(3) 0.18632(13) 0.74382(13) 0.0320(5) Uani 1 1 d . . .
C14 C 0.4787(3) 0.20421(15) 0.70399(14) 0.0366(6) Uani 1 1 d . . .
H14 H 0.4363 0.2576 0.6837 0.044 Uiso 1 1 d R . .
C15 C 0.4084(3) 0.14626(16) 0.69382(16) 0.0434(6) Uani 1 1 d . . .
H15 H 0.3179 0.1593 0.6672 0.052 Uiso 1 1 d R . .
C16 C 0.4656(3) 0.06931(16) 0.72097(17) 0.0495(7) Uani 1 1 d . . .
H16 H 0.4167 0.0293 0.7135 0.059 Uiso 1 1 d R . .
C17 C 0.5958(3) 0.05059(15) 0.75907(16) 0.0448(6) Uani 1 1 d . . .
H17 H 0.6360 -0.0031 0.7783 0.054 Uiso 1 1 d R . .
C18 C 0.6684(3) 0.10775(14) 0.77152(14) 0.0341(5) Uani 1 1 d . . .
C19 C 0.7796(3) 0.03705(15) 0.92908(14) 0.0406(6) Uani 1 1 d . . .
H19 H 0.8668 0.0160 0.9581 0.049 Uiso 1 1 d R . .
C20 C 0.7066(3) 0.09852(17) 0.95133(16) 0.0525(7) Uani 1 1 d . . .
H20A H 0.6766 0.0718 1.0065 0.063 Uiso 1 1 d R . .
H20B H 0.6230 0.1222 0.9197 0.063 Uiso 1 1 d R . .
H20C H 0.7740 0.1401 0.9420 0.063 Uiso 1 1 d R . .
C21 C 0.6828(3) -0.03587(16) 0.95416(17) 0.0547(7) Uani 1 1 d . . .
H21A H 0.6577 -0.0587 1.0099 0.066 Uiso 1 1 d R . .
H21B H 0.7338 -0.0758 0.9436 0.066 Uiso 1 1 d R . .
H21C H 0.5957 -0.0189 0.9245 0.066 Uiso 1 1 d R . .
C22 C 0.9308(3) 0.00571(15) 0.80781(16) 0.0428(6) Uani 1 1 d . . .
H22 H 0.8642 -0.0383 0.8276 0.051 Uiso 1 1 d R . .
C23 C 1.0699(3) -0.02163(19) 0.8533(2) 0.0641(9) Uani 1 1 d . . .
H23A H 1.1164 -0.0642 0.8455 0.077 Uiso 1 1 d R . .
H23B H 1.0460 -0.0409 0.9088 0.077 Uiso 1 1 d R . .
H23C H 1.1347 0.0230 0.8351 0.077 Uiso 1 1 d R . .
C24 C 0.9610(4) 0.02944(18) 0.72046(18) 0.0603(8) Uani 1 1 d . . .
H24A H 1.0079 -0.0149 0.7157 0.072 Uiso 1 1 d R . .
H24B H 1.0234 0.0753 0.6973 0.072 Uiso 1 1 d R . .
H24C H 0.8710 0.0431 0.6933 0.072 Uiso 1 1 d R . .
C25 C 1.0169(3) 0.24032(15) 0.66504(15) 0.0433(6) Uani 1 1 d . . .
H25A H 1.0786 0.1929 0.6866 0.052 Uiso 1 1 d R . .
H25B H 0.9548 0.2380 0.6271 0.052 Uiso 1 1 d R . .
C26 C 1.1163(3) 0.31193(16) 0.61672(17) 0.0499(7) Uani 1 1 d . . .
H26A H 1.1697 0.3035 0.5764 0.060 Uiso 1 1 d R . .
H26B H 1.1832 0.3159 0.6517 0.060 Uiso 1 1 d R . .
H26C H 1.0594 0.3610 0.5922 0.060 Uiso 1 1 d R . .
C27 C 1.0024(3) 0.24986(15) 0.83643(16) 0.0453(6) Uani 1 1 d . . .
H27A H 1.0638 0.2962 0.8131 0.054 Uiso 1 1 d R . .
H27B H 0.9346 0.2544 0.8742 0.054 Uiso 1 1 d R . .
C28 C 1.1016(3) 0.17753(17) 0.88558(18) 0.0569(8) Uani 1 1 d . . .
H28A H 1.1489 0.1859 0.9248 0.068 Uiso 1 1 d R . .
H28B H 1.1736 0.1714 0.8504 0.068 Uiso 1 1 d R . .
H28C H 1.0444 0.1296 0.9115 0.068 Uiso 1 1 d R . .
C29 C 0.5659(3) 0.18994(16) 0.48584(15) 0.0416(6) Uani 1 1 d . . .
H29 H 0.6209 0.1626 0.5330 0.050 Uiso 1 1 d R . .
C30 C 0.5426(3) 0.27828(17) 0.46649(18) 0.0554(7) Uani 1 1 d . . .
H30A H 0.4896 0.2814 0.5098 0.067 Uiso 1 1 d R . .
H30B H 0.4882 0.3056 0.4192 0.067 Uiso 1 1 d R . .
H30C H 0.6353 0.3033 0.4582 0.067 Uiso 1 1 d R . .
C31 C 0.4195(3) 0.14806(18) 0.50116(18) 0.0553(8) Uani 1 1 d . . .
H31A H 0.3643 0.1537 0.5426 0.066 Uiso 1 1 d R . .
H31B H 0.4367 0.0918 0.5169 0.066 Uiso 1 1 d R . .
H31C H 0.3660 0.1723 0.4534 0.066 Uiso 1 1 d R . .
C32 C 0.7205(3) 0.06816(14) 0.45397(14) 0.0396(6) Uani 1 1 d . . .
H32 H 0.6313 0.0389 0.4695 0.047 Uiso 1 1 d R . .
C33 C 0.8034(3) 0.04820(16) 0.39390(16) 0.0492(7) Uani 1 1 d . . .
H33A H 0.8291 -0.0082 0.4185 0.059 Uiso 1 1 d R . .
H33B H 0.8904 0.0795 0.3765 0.059 Uiso 1 1 d R . .
H33C H 0.7452 0.0612 0.3490 0.059 Uiso 1 1 d R . .
C34 C 0.8053(3) 0.03834(17) 0.52950(16) 0.0572(8) Uani 1 1 d . . .
H34A H 0.8273 -0.0184 0.5510 0.069 Uiso 1 1 d R . .
H34B H 0.7490 0.0481 0.5680 0.069 Uiso 1 1 d R . .
H34C H 0.8944 0.0676 0.5163 0.069 Uiso 1 1 d R . .
C35 C 0.8410(3) 0.22745(14) 0.39051(14) 0.0357(5) Uani 1 1 d . . .
C36 C 0.9107(3) 0.23597(17) 0.44968(16) 0.0481(7) Uani 1 1 d . . .
H36 H 0.8648 0.2157 0.5017 0.058 Uiso 1 1 d R . .
C37 C 1.0421(3) 0.27352(18) 0.43456(17) 0.0521(7) Uani 1 1 d . . .
H37 H 1.0897 0.2775 0.4761 0.062 Uiso 1 1 d R . .
C38 C 1.1049(3) 0.30485(16) 0.35855(17) 0.0455(7) Uani 1 1 d . . .
H38 H 1.1969 0.3312 0.3476 0.055 Uiso 1 1 d R . .
C39 C 1.0375(3) 0.29862(14) 0.29879(15) 0.0383(6) Uani 1 1 d . . .
H39 H 1.0827 0.3224 0.2465 0.046 Uiso 1 1 d R . .
C40 C 0.9041(3) 0.25839(13) 0.31361(14) 0.0334(5) Uani 1 1 d . . .
C41 C 0.9207(3) 0.24504(13) 0.19350(14) 0.0330(5) Uani 1 1 d . . .
C42 C 1.0558(3) 0.20408(14) 0.20846(16) 0.0389(6) Uani 1 1 d . . .
H42 H 1.0896 0.1791 0.2617 0.047 Uiso 1 1 d R . .
C43 C 1.1388(3) 0.19905(16) 0.14863(18) 0.0471(7) Uani 1 1 d . . .
H43 H 1.2312 0.1710 0.1601 0.057 Uiso 1 1 d R . .
C44 C 1.0911(3) 0.23300(18) 0.07222(18) 0.0531(7) Uani 1 1 d . . .
H44 H 1.1514 0.2299 0.0310 0.064 Uiso 1 1 d R . .
C45 C 0.9571(3) 0.27129(17) 0.05618(16) 0.0494(7) Uani 1 1 d . . .
H45 H 0.9226 0.2943 0.0032 0.059 Uiso 1 1 d R . .
C46 C 0.8705(3) 0.27812(14) 0.11580(14) 0.0368(6) Uani 1 1 d . . .
C47 C 0.7315(3) 0.43574(14) 0.05672(15) 0.0428(6) Uani 1 1 d . . .
H47 H 0.6388 0.4634 0.0449 0.051 Uiso 1 1 d R . .
C48 C 0.8054(3) 0.45311(16) 0.11643(16) 0.0527(7) Uani 1 1 d . . .
H48A H 0.8251 0.5097 0.0937 0.063 Uiso 1 1 d R . .
H48B H 0.8952 0.4226 0.1307 0.063 Uiso 1 1 d R . .
H48C H 0.7425 0.4374 0.1628 0.063 Uiso 1 1 d R . .
C49 C 0.8177(4) 0.47128(18) -0.02245(16) 0.0590(8) Uani 1 1 d . . .
H49A H 0.8329 0.5279 -0.0415 0.071 Uiso 1 1 d R . .
H49B H 0.7646 0.4638 -0.0603 0.071 Uiso 1 1 d R . .
H49C H 0.9101 0.4435 -0.0150 0.071 Uiso 1 1 d R . .
C50 C 0.6137(3) 0.31571(16) 0.01904(15) 0.0467(7) Uani 1 1 d . . .
H50 H 0.6766 0.3432 -0.0272 0.056 Uiso 1 1 d R . .
C51 C 0.4640(4) 0.3570(2) 0.00240(19) 0.0666(9) Uani 1 1 d . . .
H51A H 0.4223 0.3516 -0.0400 0.080 Uiso 1 1 d R . .
H51B H 0.4739 0.4132 -0.0127 0.080 Uiso 1 1 d R . .
H51C H 0.4017 0.3323 0.0492 0.080 Uiso 1 1 d R . .
C52 C 0.6024(4) 0.22808(18) 0.03645(18) 0.0617(8) Uani 1 1 d . . .
H52A H 0.5614 0.2257 -0.0076 0.074 Uiso 1 1 d R . .
H52B H 0.5406 0.2004 0.0831 0.074 Uiso 1 1 d R . .
H52C H 0.6973 0.2029 0.0456 0.074 Uiso 1 1 d R . .
C53 C 0.4970(3) 0.33591(15) 0.26105(15) 0.0393(6) Uani 1 1 d . . .
H53A H 0.4318 0.3113 0.3068 0.047 Uiso 1 1 d R . .
H53B H 0.5573 0.3735 0.2666 0.047 Uiso 1 1 d R . .
C54 C 0.4002(3) 0.38729(17) 0.19164(16) 0.0507(7) Uani 1 1 d . . .
H54A H 0.3454 0.4260 0.2025 0.061 Uiso 1 1 d R . .
H54B H 0.3346 0.3529 0.1844 0.061 Uiso 1 1 d R . .
H54C H 0.4600 0.4152 0.1442 0.061 Uiso 1 1 d R . .
C55 C 0.5161(3) 0.16516(15) 0.24489(15) 0.0420(6) Uani 1 1 d . . .
H55A H 0.4575 0.1892 0.1990 0.050 Uiso 1 1 d R . .
H55B H 0.5849 0.1277 0.2400 0.050 Uiso 1 1 d R . .
C56 C 0.4125(3) 0.11327(17) 0.31441(16) 0.0509(7) Uani 1 1 d . . .
H56A H 0.3679 0.0742 0.3037 0.061 Uiso 1 1 d R . .
H56B H 0.3386 0.1476 0.3210 0.061 Uiso 1 1 d R . .
H56C H 0.4661 0.0861 0.3620 0.061 Uiso 1 1 d R . .

loop_
_atom_site_aniso_label
_atom_site_aniso_U_11
_atom_site_aniso_U_22
_atom_site_aniso_U_33
_atom_site_aniso_U_23
_atom_site_aniso_U_13
_atom_site_aniso_U_12
P1 0.0372(4) 0.0293(3) 0.0351(3) -0.0153(3) -0.0016(3) -0.0036(3)
P2 0.0354(3) 0.0293(3) 0.0343(3) -0.0154(3) -0.0011(3) 0.0015(3)
P3 0.0339(3) 0.0345(3) 0.0296(3) -0.0157(3) -0.0004(3) -0.0042(3)
P4 0.0402(4) 0.0349(3) 0.0294(3) -0.0151(3) -0.0020(3) 0.0043(3)
Al1 0.0287(4) 0.0353(4) 0.0333(4) -0.0160(3) -0.0021(3) -0.0012(3)
Al2 0.0299(4) 0.0312(4) 0.0350(4) -0.0160(3) -0.0022(3) -0.0012(3)
N1 0.0311(11) 0.0278(10) 0.0367(11) -0.0173(9) -0.0022(8) -0.0013(8)
N2 0.0296(10) 0.0350(10) 0.0294(10) -0.0155(9) -0.0015(8) -0.0009(8)
C1 0.0443(15) 0.0401(14) 0.0358(14) -0.0136(12) -0.0011(11) -0.0075(11)
C2 0.067(2) 0.0527(17) 0.0435(16) -0.0196(14) -0.0172(14) -0.0060(14)
C3 0.069(2) 0.0433(16) 0.0477(17) -0.0071(14) -0.0105(15) 0.0025(14)
C4 0.0498(16) 0.0352(13) 0.0519(16) -0.0227(13) -0.0048(13) -0.0063(12)
C5 0.060(2) 0.065(2) 0.079(2) -0.0422(18) 0.0075(17) -0.0261(16)
C6 0.072(2) 0.0532(17) 0.0640(19) -0.0391(16) -0.0107(16) -0.0059(15)
C7 0.0371(14) 0.0319(12) 0.0367(13) -0.0173(11) -0.0021(11) 0.0000(10)
C8 0.0536(17) 0.0359(14) 0.0537(17) -0.0255(13) -0.0005(13) -0.0009(12)
C9 0.0518(17) 0.0477(16) 0.0612(18) -0.0367(15) 0.0061(14) 0.0068(13)
C10 0.0354(14) 0.0537(16) 0.0495(16) -0.0312(14) 0.0026(12) 0.0004(12)
C11 0.0341(14) 0.0372(13) 0.0424(14) -0.0213(12) 0.0008(11) -0.0041(11)
C12 0.0338(13) 0.0324(12) 0.0316(12) -0.0167(10) -0.0056(10) 0.0024(10)
C13 0.0327(13) 0.0316(12) 0.0336(13) -0.0167(10) 0.0021(10) -0.0050(10)
C14 0.0341(13) 0.0363(13) 0.0424(14) -0.0207(11) -0.0044(11) 0.0015(10)
C15 0.0349(14) 0.0533(16) 0.0523(16) -0.0325(14) -0.0065(12) -0.0027(12)
C16 0.0494(17) 0.0463(16) 0.0654(19) -0.0354(15) -0.0083(14) -0.0082(13)
C17 0.0513(17) 0.0329(13) 0.0542(17) -0.0231(12) -0.0070(13) 0.0001(12)
C18 0.0356(13) 0.0330(13) 0.0373(13) -0.0195(11) -0.0007(10) -0.0023(10)
C19 0.0393(14) 0.0401(14) 0.0363(14) -0.0130(11) -0.0002(11) 0.0030(11)
C20 0.0580(18) 0.0530(17) 0.0444(16) -0.0222(14) 0.0112(13) 0.0000(14)
C21 0.0577(18) 0.0425(15) 0.0491(17) -0.0099(13) 0.0072(14) -0.0032(13)
C22 0.0474(16) 0.0347(13) 0.0493(16) -0.0227(12) 0.0007(12) 0.0035(11)
C23 0.0556(19) 0.0615(19) 0.078(2) -0.0358(17) -0.0073(16) 0.0225(15)
C24 0.078(2) 0.0528(17) 0.0617(19) -0.0379(16) 0.0096(16) 0.0059(16)
C25 0.0400(15) 0.0425(14) 0.0443(15) -0.0183(12) 0.0048(12) -0.0007(11)
C26 0.0437(16) 0.0491(16) 0.0507(16) -0.0193(14) 0.0117(13) -0.0035(13)
C27 0.0477(16) 0.0394(14) 0.0455(15) -0.0159(12) -0.0099(12) -0.0042(12)
C28 0.0566(18) 0.0517(17) 0.0573(18) -0.0187(14) -0.0251(15) -0.0038(14)
C29 0.0441(15) 0.0503(15) 0.0350(14) -0.0240(12) 0.0014(11) -0.0032(12)
C30 0.066(2) 0.0605(18) 0.0539(18) -0.0391(15) 0.0060(15) -0.0043(15)
C31 0.0481(17) 0.070(2) 0.0591(18) -0.0405(16) 0.0188(14) -0.0146(14)
C32 0.0371(14) 0.0365(13) 0.0382(14) -0.0117(11) -0.0005(11) -0.0020(11)
C33 0.0516(17) 0.0401(15) 0.0507(16) -0.0178(13) -0.0007(13) 0.0084(12)
C34 0.063(2) 0.0506(17) 0.0406(16) -0.0065(13) -0.0072(14) 0.0026(14)
C35 0.0356(13) 0.0394(13) 0.0342(13) -0.0185(11) -0.0022(10) -0.0057(11)
C36 0.0492(17) 0.0607(17) 0.0404(15) -0.0277(14) -0.0025(12) -0.0102(13)
C37 0.0488(17) 0.0676(19) 0.0530(17) -0.0376(15) -0.0101(14) -0.0103(14)
C38 0.0345(14) 0.0502(16) 0.0633(18) -0.0356(14) -0.0019(13) -0.0082(12)
C39 0.0342(14) 0.0403(14) 0.0454(15) -0.0240(12) 0.0036(11) -0.0081(11)
C40 0.0330(13) 0.0322(12) 0.0376(13) -0.0182(11) -0.0043(10) 0.0004(10)
C41 0.0334(13) 0.0310(12) 0.0371(13) -0.0181(11) 0.0011(10) -0.0026(10)
C42 0.0343(14) 0.0391(14) 0.0480(15) -0.0243(12) -0.0047(11) 0.0032(11)
C43 0.0363(15) 0.0463(15) 0.0689(19) -0.0360(15) 0.0008(13) 0.0045(12)
C44 0.0514(18) 0.0624(18) 0.0594(19) -0.0415(16) 0.0095(14) 0.0034(14)
C45 0.0552(18) 0.0564(17) 0.0407(15) -0.0272(14) 0.0021(13) 0.0061(14)
C46 0.0385(14) 0.0377(13) 0.0368(14) -0.0203(11) 0.0025(11) 0.0038(11)
C47 0.0447(15) 0.0358(14) 0.0414(15) -0.0132(12) 0.0030(12) 0.0013(11)
C48 0.068(2) 0.0390(15) 0.0504(17) -0.0212(13) 0.0145(14) -0.0145(13)
C49 0.070(2) 0.0530(17) 0.0376(16) -0.0074(14) 0.0038(14) -0.0079(15)
C50 0.0569(17) 0.0540(16) 0.0328(14) -0.0234(13) -0.0061(12) 0.0079(13)
C51 0.075(2) 0.073(2) 0.064(2) -0.0408(18) -0.0344(17) 0.0220(17)
C52 0.080(2) 0.068(2) 0.0572(19) -0.0454(17) -0.0201(16) 0.0121(17)
C53 0.0360(14) 0.0398(14) 0.0394(14) -0.0167(12) 0.0016(11) 0.0021(11)
C54 0.0443(16) 0.0536(16) 0.0444(16) -0.0164(13) 0.0025(12) 0.0140(13)
C55 0.0468(16) 0.0407(14) 0.0383(14) -0.0172(12) -0.0078(12) -0.0062(12)
C56 0.0518(17) 0.0540(17) 0.0489(16) -0.0240(14) -0.0039(13) -0.0189(13)

loop_
_atom_type_symbol
_atom_type_description
_atom_type_scat_dispersion_real
_atom_type_scat_dispersion_imag
_atom_type_scat_source
C C 0.0033 0.0016 'International Tables Vol C Tables 4.2.6.8 and 6.1.1.4'
H H 0.0000 0.0000 'International Tables Vol C Tables 4.2.6.8 and 6.1.1.4'
Al Al 0.0645 0.0514 'International Tables Vol C Tables 4.2.6.8 and 6.1.1.4'
N N 0.0061 0.0033 'International Tables Vol C Tables 4.2.6.8 and 6.1.1.4'
P P 0.1023 0.0942 'International Tables Vol C Tables 4.2.6.8 and 6.1.1.4'

loop_
_geom_angle_atom_site_label_1
_geom_angle_atom_site_label_2
_geom_angle_atom_site_label_3
_geom_angle
_geom_angle_site_symmetry_1
_geom_angle_site_symmetry_3
_geom_angle_publ_flag
C7 P1 C4 105.67(12) . . ?
C7 P1 C1 103.52(12) . . ?
C4 P1 C1 103.60(12) . . ?
C7 P1 Al1 91.30(8) . . ?
C4 P1 Al1 128.55(9) . . ?
C1 P1 Al1 119.31(8) . . ?
C18 P2 C22 105.43(11) . . ?
C18 P2 C19 103.33(11) . . ?
C22 P2 C19 103.28(11) . . ?
C18 P2 Al1 90.95(8) . . ?
C22 P2 Al1 129.52(9) . . ?
C19 P2 Al1 119.11(8) . . ?
C35 P3 C29 106.76(11) . . ?
C35 P3 C32 103.70(11) . . ?
C29 P3 C32 103.80(12) . . ?
C35 P3 Al2 91.87(8) . . ?
C29 P3 Al2 127.86(9) . . ?
C32 P3 Al2 118.64(8) . . ?
C46 P4 C50 106.45(12) . . ?
C46 P4 C47 104.33(12) . . ?
C50 P4 C47 104.11(12) . . ?
C46 P4 Al2 92.40(8) . . ?
C50 P4 Al2 128.38(10) . . ?
C47 P4 Al2 117.27(9) . . ?
N1 Al1 C27 122.10(11) . . ?
N1 Al1 C25 122.50(10) . . ?
C27 Al1 C25 115.39(12) . . ?
N1 Al1 P1 77.83(6) . . ?
C27 Al1 P1 93.68(8) . . ?
C25 Al1 P1 99.08(8) . . ?
N1 Al1 P2 77.79(6) . . ?
C27 Al1 P2 99.59(8) . . ?
C25 Al1 P2 93.60(8) . . ?
P1 Al1 P2 155.61(3) . . ?
N2 Al2 C55 122.21(10) . . ?
N2 Al2 C53 122.63(10) . . ?
C55 Al2 C53 115.17(12) . . ?
N2 Al2 P4 77.94(6) . . ?
C55 Al2 P4 93.71(8) . . ?
C53 Al2 P4 99.27(8) . . ?
N2 Al2 P3 78.30(6) . . ?
C55 Al2 P3 99.63(8) . . ?
C53 Al2 P3 92.78(8) . . ?
P4 Al2 P3 156.23(4) . . ?
C13 N1 C12 117.53(18) . . ?
C13 N1 Al1 121.14(15) . . ?
C12 N1 Al1 121.33(14) . . ?
C41 N2 C40 117.59(19) . . ?
C41 N2 Al2 121.49(15) . . ?
C40 N2 Al2 120.92(15) . . ?
C3 C1 C2 110.4(2) . . ?
C3 C1 P1 115.20(19) . . ?
C2 C1 P1 109.59(17) . . ?
C3 C1 H1 108.6 . . ?
C2 C1 H1 107.6 . . ?
P1 C1 H1 105.1 . . ?
C1 C2 H2A 108.8 . . ?
C1 C2 H2B 109.2 . . ?
H2A C2 H2B 109.5 . . ?
C1 C2 H2C 110.5 . . ?
H2A C2 H2C 109.3 . . ?
H2B C2 H2C 109.4 . . ?
C1 C3 H3A 110.3 . . ?
C1 C3 H3B 109.6 . . ?
H3A C3 H3B 109.4 . . ?
C1 C3 H3C 108.6 . . ?
H3A C3 H3C 109.5 . . ?
H3B C3 H3C 109.4 . . ?
C5 C4 C6 110.7(2) . . ?
C5 C4 P1 110.06(19) . . ?
C6 C4 P1 112.45(18) . . ?
C5 C4 H4 108.4 . . ?
C6 C4 H4 108.2 . . ?
P1 C4 H4 106.8 . . ?
C4 C5 H5A 109.8 . . ?
C4 C5 H5B 109.5 . . ?
H5A C5 H5B 109.5 . . ?
C4 C5 H5C 109.1 . . ?
H5A C5 H5C 109.5 . . ?
H5B C5 H5C 109.6 . . ?
C4 C6 H6A 109.4 . . ?
C4 C6 H6B 108.2 . . ?
H6A C6 H6B 109.5 . . ?
C4 C6 H6C 110.7 . . ?
H6A C6 H6C 109.6 . . ?
H6B C6 H6C 109.4 . . ?
C8 C7 C12 119.7(2) . . ?
C8 C7 P1 124.40(19) . . ?
C12 C7 P1 115.94(17) . . ?
C9 C8 C7 121.1(2) . . ?
C9 C8 H8 118.7 . . ?
C7 C8 H8 120.2 . . ?
C8 C9 C10 119.2(2) . . ?
C8 C9 H9 121.2 . . ?
C10 C9 H9 119.6 . . ?
C11 C10 C9 120.7(2) . . ?
C11 C10 H10 120.2 . . ?
C9 C10 H10 119.1 . . ?
C10 C11 C12 121.5(2) . . ?
C10 C11 H11 118.9 . . ?
C12 C11 H11 119.5 . . ?
C11 C12 N1 122.4(2) . . ?
C11 C12 C7 117.8(2) . . ?
N1 C12 C7 119.8(2) . . ?
C14 C13 C18 117.6(2) . . ?
C14 C13 N1 122.1(2) . . ?
C18 C13 N1 120.3(2) . . ?
C15 C14 C13 121.2(2) . . ?
C15 C14 H14 119.1 . . ?
C13 C14 H14 119.7 . . ?
C16 C15 C14 121.2(2) . . ?
C16 C15 H15 118.7 . . ?
C14 C15 H15 120.1 . . ?
C15 C16 C17 118.7(2) . . ?
C15 C16 H16 121.0 . . ?
C17 C16 H16 120.3 . . ?
C16 C17 C18 121.3(2) . . ?
C16 C17 H17 119.0 . . ?
C18 C17 H17 119.6 . . ?
C17 C18 C13 119.9(2) . . ?
C17 C18 P2 124.32(18) . . ?
C13 C18 P2 115.80(17) . . ?
C20 C19 C21 110.8(2) . . ?
C20 C19 P2 109.65(17) . . ?
C21 C19 P2 114.98(19) . . ?
C20 C19 H19 109.6 . . ?
C21 C19 H19 105.4 . . ?
P2 C19 H19 106.1 . . ?
C19 C20 H20A 109.2 . . ?
C19 C20 H20B 109.6 . . ?
H20A C20 H20B 109.5 . . ?
C19 C20 H20C 109.7 . . ?
H20A C20 H20C 109.4 . . ?
H20B C20 H20C 109.4 . . ?
C19 C21 H21A 109.8 . . ?
C19 C21 H21B 109.6 . . ?
H21A C21 H21B 109.5 . . ?
C19 C21 H21C 109.1 . . ?
H21A C21 H21C 109.5 . . ?
H21B C21 H21C 109.4 . . ?
C23 C22 C24 110.8(2) . . ?
C23 C22 P2 110.86(19) . . ?
C24 C22 P2 112.27(18) . . ?
C23 C22 H22 109.7 . . ?
C24 C22 H22 106.1 . . ?
P2 C22 H22 106.8 . . ?
C22 C23 H23A 110.0 . . ?
C22 C23 H23B 108.8 . . ?
H23A C23 H23B 109.4 . . ?
C22 C23 H23C 109.7 . . ?
H23A C23 H23C 109.4 . . ?
H23B C23 H23C 109.5 . . ?
C22 C24 H24A 109.6 . . ?
C22 C24 H24B 109.2 . . ?
H24A C24 H24B 109.5 . . ?
C22 C24 H24C 109.7 . . ?
H24A C24 H24C 109.5 . . ?
H24B C24 H24C 109.4 . . ?
C26 C25 Al1 116.63(19) . . ?
C26 C25 H25A 106.7 . . ?
Al1 C25 H25A 109.5 . . ?
C26 C25 H25B 105.3 . . ?
Al1 C25 H25B 109.1 . . ?
H25A C25 H25B 109.4 . . ?
C25 C26 H26A 109.5 . . ?
C25 C26 H26B 108.8 . . ?
H26A C26 H26B 109.5 . . ?
C25 C26 H26C 110.1 . . ?
H26A C26 H26C 109.5 . . ?
H26B C26 H26C 109.4 . . ?
C28 C27 Al1 117.22(19) . . ?
C28 C27 H27A 106.0 . . ?
Al1 C27 H27A 109.1 . . ?
C28 C27 H27B 105.2 . . ?
Al1 C27 H27B 109.4 . . ?
H27A C27 H27B 109.6 . . ?
C27 C28 H28A 110.6 . . ?
C27 C28 H28B 108.4 . . ?
H28A C28 H28B 109.5 . . ?
C27 C28 H28C 109.3 . . ?
H28A C28 H28C 109.4 . . ?
H28B C28 H28C 109.5 . . ?
C30 C29 C31 110.5(2) . . ?
C30 C29 P3 113.03(18) . . ?
C31 C29 P3 108.53(17) . . ?
C30 C29 H29 109.2 . . ?
C31 C29 H29 108.3 . . ?
P3 C29 H29 107.1 . . ?
C29 C30 H30A 109.6 . . ?
C29 C30 H30B 109.2 . . ?
H30A C30 H30B 109.5 . . ?
C29 C30 H30C 109.4 . . ?
H30A C30 H30C 109.6 . . ?
H30B C30 H30C 109.5 . . ?
C29 C31 H31A 110.0 . . ?
C29 C31 H31B 109.1 . . ?
H31A C31 H31B 109.5 . . ?
C29 C31 H31C 109.3 . . ?
H31A C31 H31C 109.4 . . ?
H31B C31 H31C 109.5 . . ?
C33 C32 C34 110.6(2) . . ?
C33 C32 P3 109.65(17) . . ?
C34 C32 P3 115.29(19) . . ?
C33 C32 H32 108.3 . . ?
C34 C32 H32 106.0 . . ?
P3 C32 H32 106.6 . . ?
C32 C33 H33A 109.6 . . ?
C32 C33 H33B 108.3 . . ?
H33A C33 H33B 109.4 . . ?
C32 C33 H33C 110.6 . . ?
H33A C33 H33C 109.5 . . ?
H33B C33 H33C 109.4 . . ?
C32 C34 H34A 110.5 . . ?
C32 C34 H34B 109.6 . . ?
H34A C34 H34B 109.5 . . ?
C32 C34 H34C 108.2 . . ?
H34A C34 H34C 109.4 . . ?
H34B C34 H34C 109.6 . . ?
C36 C35 C40 120.3(2) . . ?
C36 C35 P3 124.1(2) . . ?
C40 C35 P3 115.66(17) . . ?
C37 C36 C35 121.4(3) . . ?
C37 C36 H36 119.4 . . ?
C35 C36 H36 119.2 . . ?
C36 C37 C38 118.8(2) . . ?
C36 C37 H37 120.3 . . ?
C38 C37 H37 120.8 . . ?
C39 C38 C37 121.1(2) . . ?
C39 C38 H38 119.8 . . ?
C37 C38 H38 119.2 . . ?
C38 C39 C40 121.0(2) . . ?
C38 C39 H39 118.8 . . ?
C40 C39 H39 120.2 . . ?
C35 C40 N2 120.5(2) . . ?
C35 C40 C39 117.5(2) . . ?
N2 C40 C39 122.0(2) . . ?
C42 C41 C46 117.6(2) . . ?
C42 C41 N2 122.6(2) . . ?
C46 C41 N2 119.7(2) . . ?
C43 C42 C41 121.2(2) . . ?
C43 C42 H42 120.2 . . ?
C41 C42 H42 118.7 . . ?
C44 C43 C42 121.2(2) . . ?
C44 C43 H43 119.1 . . ?
C42 C43 H43 119.8 . . ?
C45 C44 C43 119.1(3) . . ?
C45 C44 H44 121.0 . . ?
C43 C44 H44 120.0 . . ?
C44 C45 C46 121.1(3) . . ?
C44 C45 H45 119.4 . . ?
C46 C45 H45 119.5 . . ?
C45 C46 C41 119.8(2) . . ?
C45 C46 P4 124.4(2) . . ?
C41 C46 P4 115.75(17) . . ?
C48 C47 C49 110.6(2) . . ?
C48 C47 P4 110.01(17) . . ?
C49 C47 P4 115.56(19) . . ?
C48 C47 H47 109.2 . . ?
C49 C47 H47 104.8 . . ?
P4 C47 H47 106.2 . . ?
C47 C48 H48A 110.1 . . ?
C47 C48 H48B 109.1 . . ?
H48A C48 H48B 109.5 . . ?
C47 C48 H48C 109.1 . . ?
H48A C48 H48C 109.5 . . ?
H48B C48 H48C 109.6 . . ?
C47 C49 H49A 110.6 . . ?
C47 C49 H49B 109.0 . . ?
H49A C49 H49B 109.4 . . ?
C47 C49 H49C 108.7 . . ?
H49A C49 H49C 109.5 . . ?
H49B C49 H49C 109.5 . . ?
C52 C50 C51 110.2(3) . . ?
C52 C50 P4 113.04(18) . . ?
C51 C50 P4 109.01(18) . . ?
C52 C50 H50 108.7 . . ?
C51 C50 H50 108.7 . . ?
P4 C50 H50 107.1 . . ?
C50 C51 H51A 109.5 . . ?
C50 C51 H51B 109.2 . . ?
H51A C51 H51B 109.5 . . ?
C50 C51 H51C 109.7 . . ?
H51A C51 H51C 109.4 . . ?
H51B C51 H51C 109.5 . . ?
C50 C52 H52A 109.8 . . ?
C50 C52 H52B 108.7 . . ?
H52A C52 H52B 109.5 . . ?
C50 C52 H52C 109.8 . . ?
H52A C52 H52C 109.6 . . ?
H52B C52 H52C 109.5 . . ?
C54 C53 Al2 117.67(18) . . ?
C54 C53 H53A 105.5 . . ?
Al2 C53 H53A 109.3 . . ?
C54 C53 H53B 105.5 . . ?
Al2 C53 H53B 109.2 . . ?
H53A C53 H53B 109.4 . . ?
C53 C54 H54A 109.7 . . ?
C53 C54 H54B 109.3 . . ?
H54A C54 H54B 109.5 . . ?
C53 C54 H54C 109.3 . . ?
H54A C54 H54C 109.4 . . ?
H54B C54 H54C 109.5 . . ?
C56 C55 Al2 117.45(18) . . ?
C56 C55 H55A 105.6 . . ?
Al2 C55 H55A 109.4 . . ?
C56 C55 H55B 105.2 . . ?
Al2 C55 H55B 109.4 . . ?
H55A C55 H55B 109.5 . . ?
C55 C56 H56A 109.8 . . ?
C55 C56 H56B 109.0 . . ?
H56A C56 H56B 109.5 . . ?
C55 C56 H56C 109.4 . . ?
H56A C56 H56C 109.5 . . ?
H56B C56 H56C 109.5 . . ?

loop_
_geom_bond_atom_site_label_1
_geom_bond_atom_site_label_2
_geom_bond_distance
_geom_bond_site_symmetry_2
_geom_bond_publ_flag
P1 C7 1.812(2) . ?
P1 C4 1.854(2) . ?
P1 C1 1.863(2) . ?
P1 Al1 2.6514(9) . ?
P2 C18 1.814(2) . ?
P2 C22 1.854(2) . ?
P2 C19 1.862(3) . ?
P2 Al1 2.6579(9) . ?
P3 C35 1.814(2) . ?
P3 C29 1.854(3) . ?
P3 C32 1.859(2) . ?
P3 Al2 2.6298(9) . ?
P4 C46 1.806(2) . ?
P4 C50 1.853(3) . ?
P4 C47 1.853(2) . ?
P4 Al2 2.6237(9) . ?
Al1 N1 1.9283(19) . ?
Al1 C27 1.977(3) . ?
Al1 C25 1.987(3) . ?
Al2 N2 1.9396(19) . ?
Al2 C55 1.984(2) . ?
Al2 C53 1.985(2) . ?
N1 C13 1.409(3) . ?
N1 C12 1.410(3) . ?
N2 C41 1.409(3) . ?
N2 C40 1.413(3) . ?
C1 C3 1.522(4) . ?
C1 C2 1.525(4) . ?
C1 H1 0.9604 . ?
C2 H2A 0.9613 . ?
C2 H2B 0.9593 . ?
C2 H2C 0.9606 . ?
C3 H3A 0.9601 . ?
C3 H3B 0.9610 . ?
C3 H3C 0.9599 . ?
C4 C5 1.531(4) . ?
C4 C6 1.529(4) . ?
C4 H4 0.9596 . ?
C5 H5A 0.9601 . ?
C5 H5B 0.9600 . ?
C5 H5C 0.9602 . ?
C6 H6A 0.9600 . ?
C6 H6B 0.9599 . ?
C6 H6C 0.9591 . ?
C7 C8 1.399(3) . ?
C7 C12 1.411(3) . ?
C8 C9 1.376(4) . ?
C8 H8 0.9602 . ?
C9 C10 1.386(4) . ?
C9 H9 0.9611 . ?
C10 C11 1.371(3) . ?
C10 H10 0.9607 . ?
C11 C12 1.402(3) . ?
C11 H11 0.9599 . ?
C13 C14 1.404(3) . ?
C13 C18 1.405(3) . ?
C14 C15 1.379(3) . ?
C14 H14 0.9615 . ?
C15 C16 1.375(4) . ?
C15 H15 0.9601 . ?
C16 C17 1.379(4) . ?
C16 H16 0.9585 . ?
C17 C18 1.401(3) . ?
C17 H17 0.9602 . ?
C19 C20 1.524(4) . ?
C19 C21 1.526(4) . ?
C19 H19 0.9599 . ?
C20 H20A 0.9603 . ?
C20 H20B 0.9603 . ?
C20 H20C 0.9600 . ?
C21 H21A 0.9599 . ?
C21 H21B 0.9604 . ?
C21 H21C 0.9603 . ?
C22 C23 1.516(4) . ?
C22 C24 1.522(4) . ?
C22 H22 0.9606 . ?
C23 H23A 0.9583 . ?
C23 H23B 0.9607 . ?
C23 H23C 0.9598 . ?
C24 H24A 0.9596 . ?
C24 H24B 0.9602 . ?
C24 H24C 0.9610 . ?
C25 C26 1.529(4) . ?
C25 H25A 0.9600 . ?
C25 H25B 0.9617 . ?
C26 H26A 0.9610 . ?
C26 H26B 0.9609 . ?
C26 H26C 0.9606 . ?
C27 C28 1.533(4) . ?
C27 H27A 0.9600 . ?
C27 H27B 0.9595 . ?
C28 H28A 0.9605 . ?
C28 H28B 0.9596 . ?
C28 H28C 0.9604 . ?
C29 C30 1.526(4) . ?
C29 C31 1.531(4) . ?
C29 H29 0.9611 . ?
C30 H30A 0.9606 . ?
C30 H30B 0.9594 . ?
C30 H30C 0.9594 . ?
C31 H31A 0.9606 . ?
C31 H31B 0.9607 . ?
C31 H31C 0.9596 . ?
C32 C33 1.522(4) . ?
C32 C34 1.525(4) . ?
C32 H32 0.9598 . ?
C33 H33A 0.9591 . ?
C33 H33B 0.9605 . ?
C33 H33C 0.9599 . ?
C34 H34A 0.9597 . ?
C34 H34B 0.9587 . ?
C34 H34C 0.9602 . ?
C35 C36 1.401(3) . ?
C35 C40 1.402(3) . ?
C36 C37 1.372(4) . ?
C36 H36 0.9603 . ?
C37 C38 1.386(4) . ?
C37 H37 0.9582 . ?
C38 C39 1.379(4) . ?
C38 H38 0.9600 . ?
C39 C40 1.411(3) . ?
C39 H39 0.9600 . ?
C41 C42 1.403(3) . ?
C41 C46 1.408(3) . ?
C42 C43 1.377(4) . ?
C42 H42 0.9601 . ?
C43 C44 1.377(4) . ?
C43 H43 0.9598 . ?
C44 C45 1.374(4) . ?
C44 H44 0.9603 . ?
C45 C46 1.406(3) . ?
C45 H45 0.9607 . ?
C47 C48 1.520(4) . ?
C47 C49 1.525(4) . ?
C47 H47 0.9601 . ?
C48 H48A 0.9604 . ?
C48 H48B 0.9605 . ?
C48 H48C 0.9594 . ?
C49 H49A 0.9601 . ?
C49 H49B 0.9582 . ?
C49 H49C 0.9598 . ?
C50 C52 1.522(4) . ?
C50 C51 1.524(4) . ?
C50 H50 0.9603 . ?
C51 H51A 0.9609 . ?
C51 H51B 0.9597 . ?
C51 H51C 0.9593 . ?
C52 H52A 0.9599 . ?
C52 H52B 0.9599 . ?
C52 H52C 0.9595 . ?
C53 C54 1.528(3) . ?
C53 H53A 0.9608 . ?
C53 H53B 0.9601 . ?
C54 H54A 0.9607 . ?
C54 H54B 0.9599 . ?
C54 H54C 0.9601 . ?
C55 C56 1.532(4) . ?
C55 H55A 0.9594 . ?
C55 H55B 0.9600 . ?
C56 H56A 0.9589 . ?
C56 H56B 0.9601 . ?
C56 H56C 0.9594 . ?
